data_7710144
loop_
_publ_author_name
'Liu, Jingjing'
'Shang, Jianxuan'
'Wei, Jing'
'Gao, Fangfang'
'Hou, Lei'
'Zeng, FanLong'
'Li, Anyang'
'Wang, Wenyuan'

_publ_section_title
;
 An \a-diiminato germylene family: syntheses, structures, and reactivity
 towards C-C coupled digermylene and digermylene oxide
;
_journal_name_full 'Dalton Transactions'
_journal_paper_doi 10.1039/D2DT00981A
_journal_year 2022
_chemical_formula_moiety 'C60 H82 Ge2 N4'
_chemical_formula_sum 'C60 H82 Ge2 N4'
_chemical_formula_weight 1004.47
_space_group_crystal_system triclinic
_space_group_IT_number 2
_space_group_name_Hall '-P 1'
_space_group_name_H-M_alt 'P -1'
_atom_sites_solution_hydrogens geom
_atom_sites_solution_primary iterative
_audit_creation_date 2021-07-24
_audit_creation_method
;
Olex2 1.2-beta
(compiled 2018.05.29 svn.r3508 for OlexSys, GUI svn.r5506)
;
_audit_update_record
;
2022-01-30 deposited with the CCDC.	2022-05-02 downloaded from the CCDC.
;
_cell_angle_alpha 93.181(3)
_cell_angle_beta 92.200(3)
_cell_angle_gamma 114.758(3)
_cell_formula_units_Z 2
_cell_length_a 13.3724(9)
_cell_length_b 14.6460(9)
_cell_length_c 15.5895(11)
_cell_measurement_reflns_used 9819
_cell_measurement_temperature 150(2)
_cell_measurement_theta_max 54.982
_cell_measurement_theta_min 2.900
_cell_volume 2761.9(3)
_computing_cell_refinement 'SAINT V8.38A (?, 2016)'
_computing_data_reduction 'SAINT V8.38A (?, 2016)'
_computing_molecular_graphics 'Olex2 (Dolomanov et al., 2009)'
_computing_publication_material 'Olex2 (Dolomanov et al., 2009)'
_computing_structure_refinement 'ShelXL (Sheldrick, 2015)'
_computing_structure_solution 'olex2.solve (Bourhis et al., 2015)'
_diffrn_ambient_temperature 150.0
_diffrn_measured_fraction_theta_full 0.999
_diffrn_measured_fraction_theta_max 0.996
_diffrn_measurement_device_type 'Bruker D8 VENTURE PHOTON II'
_diffrn_radiation_type GaK\a
_diffrn_radiation_wavelength 1.34138
_diffrn_reflns_av_R_equivalents 0.0471
_diffrn_reflns_av_unetI/netI 0.0304
_diffrn_reflns_Laue_measured_fraction_full 0.999
_diffrn_reflns_Laue_measured_fraction_max 0.996
_diffrn_reflns_limit_h_max 16
_diffrn_reflns_limit_h_min -16
_diffrn_reflns_limit_k_max 17
_diffrn_reflns_limit_k_min -17
_diffrn_reflns_limit_l_max 19
_diffrn_reflns_limit_l_min -19
_diffrn_reflns_number 61048
_diffrn_reflns_point_group_measured_fraction_full 0.999
_diffrn_reflns_point_group_measured_fraction_max 0.996
_diffrn_reflns_theta_full 53.594
_diffrn_reflns_theta_max 55.006
_diffrn_reflns_theta_min 2.475
_exptl_absorpt_coefficient_mu 1.108
_exptl_absorpt_correction_T_max 0.7508
_exptl_absorpt_correction_T_min 0.6560
_exptl_absorpt_correction_type multi-scan
_exptl_absorpt_process_details
;
SADABS-2016/2 (Bruker,2016/2) was used for absorption correction.
wR2(int) was 0.0864 before and 0.0589 after correction.
The Ratio of minimum to maximum transmission is 0.8737.
The \l/2 correction factor is Not present.
;
_exptl_crystal_colour yellow
_exptl_crystal_colour_primary yellow
_exptl_crystal_density_diffrn 1.208
_exptl_crystal_description block
_exptl_crystal_F_000 1068
_exptl_crystal_size_max 0.2
_exptl_crystal_size_mid 0.18
_exptl_crystal_size_min 0.15
_refine_diff_density_max 0.289
_refine_diff_density_min -0.390
_refine_diff_density_rms 0.044
_refine_ls_extinction_method none
_refine_ls_goodness_of_fit_ref 1.057
_refine_ls_hydrogen_treatment constr
_refine_ls_matrix_type full
_refine_ls_number_parameters 647
_refine_ls_number_reflns 10496
_refine_ls_number_restraints 6
_refine_ls_restrained_S_all 1.056
_refine_ls_R_factor_all 0.0335
_refine_ls_R_factor_gt 0.0281
_refine_ls_shift/su_max 0.002
_refine_ls_shift/su_mean 0.000
_refine_ls_structure_factor_coef Fsqd
_refine_ls_weighting_details 'w=1/[\s^2^(Fo^2^)+(0.0330P)^2^+1.0829P] where P=(Fo^2^+2Fc^2^)/3'
_refine_ls_weighting_scheme calc
_refine_ls_wR_factor_gt 0.0724
_refine_ls_wR_factor_ref 0.0752
_reflns_Friedel_coverage 0.000
_reflns_number_gt 9222
_reflns_number_total 10496
_reflns_threshold_expression 'I > 2\s(I)'
_cod_data_source_file d2dt00981a5.cif
_cod_data_source_block compound6a
_cod_database_code 7710144
_shelx_shelxl_version_number 2014/7
_shelx_space_group_comment
;
The symmetry employed for this shelxl refinement is uniquely defined
by the following loop, which should always be used as a source of
symmetry information in preference to the above space-group names.
They are only intended as comments.
;
_shelx_estimated_absorpt_t_max 0.851
_shelx_estimated_absorpt_t_min 0.809
_olex2_refinement_description
;
1. Fixed Uiso
 At 1.2 times of:
  All C(H) groups, All C(H,H) groups, All C(H,H,H,H) groups
 At 1.5 times of:
  All C(H,H,H) groups
2. Uiso/Uaniso restraints and constraints
Uanis(C5) \\sim Ueq: with sigma of 0.01 and sigma for terminal atoms of 0.02
3. Others
 Fixed Sof: H6A(0.5) H6B(0.5) H3AA(0.5) H3AB(0.5) H3BC(0.5) H3BD(0.5) H33(0.7)
 H33A(0.3) H36A(0.7) H36B(0.7) H36C(0.3) H36D(0.3) C5(0.5) H5A(0.5) H5B(0.5)
 C34A(0.7) H34A(0.7) H34B(0.7) C35A(0.7) H35A(0.7) H35B(0.7) C4(0.5) H4A(0.5)
 H4B(0.5) C35(0.3) H35C(0.3) H35D(0.3) C34(0.3) H34C(0.3) H34D(0.3) C4A(0.5)
 H4AA(0.5) H4AB(0.5) C5A(0.5) H5AA(0.5) H5AB(0.5)
4.a Ternary CH refined with riding coordinates:
 C6(H6A), C6(H6B), C13(H13), C25(H25), C16(H16), C55(H55), C33(H33), C33(H33A),
  C58(H58), C43(H43), C28(H28), C46(H46)
4.b Secondary CH2 refined with riding coordinates:
 C3(H3AA,H3AB), C3(H3BC,H3BD), C36(H36A,H36B), C36(H36C,H36D), C5(H5A,H5B),
 C34A(H34A,H34B), C35A(H35A,H35B), C4(H4A,H4B), C35(H35C,H35D), C34(H34C,H34D),
 C4A(H4AA,H4AB), C5A(H5AA,H5AB)
4.c Aromatic/amide H refined with riding coordinates:
 C11(H11), C23(H23), C9(H9), C21(H21), C10(H10), C22(H22), C51(H51), C41(H41),
 C53(H53), C39(H39), C40(H40), C52(H52)
4.d Idealised Me refined as rotating group:
 C56(H56A,H56B,H56C), C26(H26A,H26B,H26C), C15(H15A,H15B,H15C), C14(H14A,H14B,
 H14C), C18(H18A,H18B,H18C), C17(H17A,H17B,H17C), C57(H57A,H57B,H57C), C44(H44A,
 H44B,H44C), C60(H60A,H60B,H60C), C27(H27A,H27B,H27C), C29(H29A,H29B,H29C),
 C45(H45A,H45B,H45C), C59(H59A,H59B,H59C), C30(H30A,H30B,H30C), C48(H48A,H48B,
 H48C), C47(H47A,H47B,H47C)
;
_olex2_submission_special_instructions 'No special instructions were received'

loop_
_space_group_symop_operation_xyz
'x, y, z'
'-x, -y, -z'

loop_
_atom_site_label
_atom_site_type_symbol
_atom_site_fract_x
_atom_site_fract_y
_atom_site_fract_z
_atom_site_U_iso_or_equiv
_atom_site_adp_type
_atom_site_occupancy
_atom_site_site_symmetry_order
_atom_site_calc_flag
_atom_site_refinement_flags_posn
_atom_site_refinement_flags_adp
_atom_site_refinement_flags_occupancy
_atom_site_disorder_assembly
_atom_site_disorder_group
Ge1 Ge 0.41665(2) 0.15657(2) 0.29832(2) 0.02117(6) Uani 1 1 d . . . . .
Ge2 Ge 0.83318(2) 0.80382(2) 0.21321(2) 0.02624(6) Uani 1 1 d . . . . .
N1 N 0.54535(10) 0.26973(9) 0.27857(8) 0.0178(2) Uani 1 1 d . . . . .
N4 N 0.80349(10) 0.66963(9) 0.23171(8) 0.0198(3) Uani 1 1 d . . . . .
N3 N 0.71051(11) 0.77895(9) 0.27654(8) 0.0228(3) Uani 1 1 d . . . . .
N2 N 0.34862(10) 0.21306(9) 0.22579(8) 0.0194(3) Uani 1 1 d . . . . .
C31 C 0.66227(12) 0.68192(11) 0.30428(10) 0.0209(3) Uani 1 1 d . . . . .
C7 C 0.65321(12) 0.27528(11) 0.30079(9) 0.0181(3) Uani 1 1 d . . . . .
C19 C 0.23099(12) 0.17444(11) 0.20685(9) 0.0195(3) Uani 1 1 d . . . . .
C32 C 0.71156(12) 0.62133(11) 0.27913(9) 0.0190(3) Uani 1 1 d . . . . .
C12 C 0.68891(12) 0.28064(11) 0.38803(9) 0.0192(3) Uani 1 1 d . . . . .
C1 C 0.52776(12) 0.33696(11) 0.22566(9) 0.0178(3) Uani 1 1 d . . . . .
C2 C 0.42044(12) 0.30398(11) 0.19568(9) 0.0191(3) Uani 1 1 d . . . . .
C37 C 0.66041(13) 0.84813(11) 0.29144(10) 0.0225(3) Uani 1 1 d . . . . .
C24 C 0.17210(12) 0.22252(11) 0.24774(9) 0.0200(3) Uani 1 1 d . . . . .
C8 C 0.71901(13) 0.26673(11) 0.23420(10) 0.0217(3) Uani 1 1 d . . . . .
C42 C 0.70622(14) 0.92585(12) 0.35763(10) 0.0257(3) Uani 1 1 d . . . . .
C49 C 0.88282(12) 0.62930(11) 0.21512(10) 0.0217(3) Uani 1 1 d . . . . .
C6 C 0.61628(12) 0.43984(11) 0.20962(9) 0.0197(3) Uani 1 1 d . . . . .
H6A H 0.6766 0.4324 0.1782 0.024 Uiso 0.5 1 calc R . P A 1
H6B H 0.6789 0.4247 0.1911 0.024 Uiso 0.5 1 calc R . P B 2
C20 C 0.17727(13) 0.08797(12) 0.14954(10) 0.0244(3) Uani 1 1 d . . . . .
C50 C 0.90512(13) 0.61134(12) 0.12985(10) 0.0251(3) Uani 1 1 d . . . . .
C13 C 0.62071(13) 0.28200(12) 0.46428(10) 0.0221(3) Uani 1 1 d . . . . .
H13 H 0.5545 0.2910 0.4421 0.027 Uiso 1 1 calc R . . . .
C11 C 0.79256(13) 0.28230(12) 0.40676(10) 0.0241(3) Uani 1 1 d . . . . .
H11 H 0.8173 0.2849 0.4652 0.029 Uiso 1 1 calc R . . . .
C3 C 0.37960(13) 0.35463(12) 0.13083(10) 0.0252(3) Uani 1 1 d . . . . .
H3AA H 0.3237 0.3032 0.0894 0.030 Uiso 0.5 1 calc R . P C 1
H3AB H 0.3445 0.3941 0.1603 0.030 Uiso 0.5 1 calc R . P C 1
H3BC H 0.3068 0.3511 0.1456 0.030 Uiso 0.5 1 calc R . P D 2
H3BD H 0.3710 0.3200 0.0728 0.030 Uiso 0.5 1 calc R . P D 2
C25 C 0.22765(13) 0.31405(12) 0.31252(10) 0.0260(3) Uani 1 1 d . . . . .
H25 H 0.3093 0.3398 0.3087 0.031 Uiso 1 1 calc R . . . .
C23 C 0.05824(13) 0.18185(12) 0.23049(10) 0.0254(3) Uani 1 1 d . . . . .
H23 H 0.0171 0.2136 0.2572 0.030 Uiso 1 1 calc R . . . .
C9 C 0.82264(14) 0.27187(13) 0.25735(10) 0.0289(4) Uani 1 1 d . . . . .
H9 H 0.8691 0.2696 0.2135 0.035 Uiso 1 1 calc R . . . .
C54 C 0.94471(13) 0.61635(13) 0.28536(10) 0.0272(3) Uani 1 1 d . . . . .
C21 C 0.06258(13) 0.05003(12) 0.13528(11) 0.0281(4) Uani 1 1 d . . . . .
H21 H 0.0245 -0.0087 0.0973 0.034 Uiso 1 1 calc R . . . .
C16 C 0.67498(14) 0.24162(12) 0.13992(10) 0.0254(3) Uani 1 1 d . . . . .
H16 H 0.6223 0.2729 0.1300 0.030 Uiso 1 1 calc R . . . .
C55 C 0.93562(14) 0.65041(13) 0.37784(10) 0.0294(4) Uani 1 1 d . . . . .
H55 H 0.8620 0.6522 0.3814 0.035 Uiso 1 1 calc R . . . .
C33 C 0.66559(13) 0.51061(11) 0.29529(9) 0.0217(3) Uani 1 1 d . . . . .
H33 H 0.7315 0.4991 0.3141 0.026 Uiso 0.7 1 calc R . P E 1
H33A H 0.7211 0.4938 0.3274 0.026 Uiso 0.3 1 calc R . P F 2
C10 C 0.85987(13) 0.28023(14) 0.34275(11) 0.0292(4) Uani 1 1 d . . . . .
H10 H 0.9315 0.2845 0.3571 0.035 Uiso 1 1 calc R . . . .
C58 C 0.84707(13) 0.62963(13) 0.05095(10) 0.0261(3) Uani 1 1 d . . . . .
H58 H 0.7857 0.6457 0.0711 0.031 Uiso 1 1 calc R . . . .
C22 C 0.00378(13) 0.09606(13) 0.17517(10) 0.0283(4) Uani 1 1 d . . . . .
H22 H -0.0741 0.0690 0.1648 0.034 Uiso 1 1 calc R . . . .
C36 C 0.56853(14) 0.65363(12) 0.36235(11) 0.0267(3) Uani 1 1 d . . . . .
H36A H 0.5134 0.6766 0.3399 0.032 Uiso 0.7 1 calc R . P G 1
H36B H 0.5965 0.6872 0.4207 0.032 Uiso 0.7 1 calc R . P G 1
H36C H 0.5788 0.7128 0.4017 0.032 Uiso 0.3 1 calc R . P H 2
H36D H 0.4981 0.6331 0.3273 0.032 Uiso 0.3 1 calc R . P H 2
C43 C 0.80217(14) 0.93689(13) 0.41903(11) 0.0291(4) Uani 1 1 d . . . . .
H43 H 0.8115 0.8726 0.4133 0.035 Uiso 1 1 calc R . . . .
C38 C 0.56782(14) 0.83694(12) 0.23866(11) 0.0277(4) Uani 1 1 d . . . . .
C51 C 0.98751(15) 0.57800(16) 0.11674(11) 0.0374(4) Uani 1 1 d . . . . .
H51 H 1.0047 0.5672 0.0596 0.045 Uiso 1 1 calc R . . . .
C56 C 0.94371(15) 0.57941(14) 0.44270(11) 0.0342(4) Uani 1 1 d . . . . .
H56A H 0.8892 0.5105 0.4255 0.051 Uiso 1 1 calc GR . . . .
H56B H 0.9293 0.6006 0.4999 0.051 Uiso 1 1 calc GR . . . .
H56C H 1.0180 0.5814 0.4445 0.051 Uiso 1 1 calc GR . . . .
C28 C 0.23913(15) 0.03519(14) 0.10331(13) 0.0383(4) Uani 1 1 d . . . . .
H28 H 0.3192 0.0826 0.1072 0.046 Uiso 1 1 calc R . . . .
C26 C 0.19466(16) 0.39999(13) 0.29378(13) 0.0366(4) Uani 1 1 d . . . . .
H26A H 0.2103 0.4179 0.2346 0.055 Uiso 1 1 calc GR . . . .
H26B H 0.2370 0.4589 0.3339 0.055 Uiso 1 1 calc GR . . . .
H26C H 0.1156 0.3779 0.3009 0.055 Uiso 1 1 calc GR . . . .
C15 C 0.68662(15) 0.37006(14) 0.53150(11) 0.0355(4) Uani 1 1 d . . . . .
H15A H 0.7508 0.3616 0.5554 0.053 Uiso 1 1 calc GR . . . .
H15B H 0.6395 0.3709 0.5779 0.053 Uiso 1 1 calc GR . . . .
H15C H 0.7116 0.4338 0.5041 0.053 Uiso 1 1 calc GR . . . .
C41 C 0.66014(16) 0.99508(13) 0.36699(12) 0.0354(4) Uani 1 1 d . . . . .
H41 H 0.6915 1.0498 0.4099 0.042 Uiso 1 1 calc R . . . .
C53 C 1.02332(16) 0.58005(17) 0.26820(11) 0.0408(5) Uani 1 1 d . . . . .
H53 H 1.0633 0.5685 0.3148 0.049 Uiso 1 1 calc R . . . .
C14 C 0.58045(15) 0.18266(13) 0.50767(11) 0.0321(4) Uani 1 1 d . . . . .
H14A H 0.5359 0.1267 0.4655 0.048 Uiso 1 1 calc GR . . . .
H14B H 0.5355 0.1853 0.5551 0.048 Uiso 1 1 calc GR . . . .
H14C H 0.6442 0.1725 0.5302 0.048 Uiso 1 1 calc GR . . . .
C39 C 0.52356(16) 0.90697(14) 0.25239(12) 0.0380(4) Uani 1 1 d . . . . .
H39 H 0.4604 0.9004 0.2179 0.046 Uiso 1 1 calc R . . . .
C18 C 0.76509(16) 0.28225(16) 0.07667(11) 0.0388(4) Uani 1 1 d . . . . .
H18A H 0.8113 0.3538 0.0928 0.058 Uiso 1 1 calc GR . . . .
H18B H 0.7310 0.2744 0.0183 0.058 Uiso 1 1 calc GR . . . .
H18C H 0.8108 0.2446 0.0783 0.058 Uiso 1 1 calc GR . . . .
C40 C 0.57011(18) 0.98574(14) 0.31533(13) 0.0419(5) Uani 1 1 d . . . . .
H40 H 0.5399 1.0337 0.3230 0.050 Uiso 1 1 calc R . . . .
C46 C 0.51587(17) 0.75322(14) 0.16678(12) 0.0392(4) Uani 1 1 d . . . . .
H46 H 0.5510 0.7052 0.1715 0.047 Uiso 1 1 calc R . . . .
C17 C 0.61088(17) 0.12709(14) 0.12185(11) 0.0394(4) Uani 1 1 d . . . . .
H17A H 0.6599 0.0943 0.1340 0.059 Uiso 1 1 calc GR . . . .
H17B H 0.5830 0.1114 0.0613 0.059 Uiso 1 1 calc GR . . . .
H17C H 0.5487 0.1024 0.1587 0.059 Uiso 1 1 calc GR . . . .
C52 C 1.04459(17) 0.56040(18) 0.18488(12) 0.0471(5) Uani 1 1 d . . . . .
H52 H 1.0981 0.5350 0.1745 0.057 Uiso 1 1 calc R . . . .
C57 C 1.02481(18) 0.75780(15) 0.40009(12) 0.0445(5) Uani 1 1 d . . . . .
H57A H 1.0979 0.7584 0.3948 0.067 Uiso 1 1 calc GR . . . .
H57B H 1.0187 0.7802 0.4593 0.067 Uiso 1 1 calc GR . . . .
H57C H 1.0148 0.8033 0.3604 0.067 Uiso 1 1 calc GR . . . .
C44 C 0.90896(16) 1.02209(16) 0.39584(13) 0.0447(5) Uani 1 1 d . . . . .
H44A H 0.9277 1.0053 0.3387 0.067 Uiso 1 1 calc GR . . . .
H44B H 0.9687 1.0310 0.4386 0.067 Uiso 1 1 calc GR . . . .
H44C H 0.8992 1.0847 0.3953 0.067 Uiso 1 1 calc GR . . . .
C60 C 0.79590(17) 0.53505(15) -0.01187(12) 0.0417(5) Uani 1 1 d . . . . .
H60A H 0.8544 0.5179 -0.0332 0.062 Uiso 1 1 calc GR . . . .
H60B H 0.7562 0.5480 -0.0604 0.062 Uiso 1 1 calc GR . . . .
H60C H 0.7444 0.4788 0.0179 0.062 Uiso 1 1 calc GR . . . .
C27 C 0.20121(18) 0.28340(15) 0.40425(12) 0.0432(5) Uani 1 1 d . . . . .
H27A H 0.1212 0.2549 0.4089 0.065 Uiso 1 1 calc GR . . . .
H27B H 0.2371 0.3428 0.4452 0.065 Uiso 1 1 calc GR . . . .
H27C H 0.2285 0.2328 0.4173 0.065 Uiso 1 1 calc GR . . . .
C29 C 0.20034(17) 0.00810(18) 0.00763(14) 0.0508(6) Uani 1 1 d . . . . .
H29A H 0.1243 -0.0440 0.0020 0.076 Uiso 1 1 calc GR . . . .
H29B H 0.2484 -0.0173 -0.0214 0.076 Uiso 1 1 calc GR . . . .
H29C H 0.2036 0.0683 -0.0189 0.076 Uiso 1 1 calc GR . . . .
C45 C 0.78015(17) 0.95475(17) 0.51287(12) 0.0434(5) Uani 1 1 d . . . . .
H45A H 0.7772 1.0204 0.5212 0.065 Uiso 1 1 calc GR . . . .
H45B H 0.8396 0.9540 0.5511 0.065 Uiso 1 1 calc GR . . . .
H45C H 0.7096 0.9014 0.5262 0.065 Uiso 1 1 calc GR . . . .
C59 C 0.92508(17) 0.71984(17) 0.00568(13) 0.0452(5) Uani 1 1 d . . . . .
H59A H 0.9562 0.7796 0.0467 0.068 Uiso 1 1 calc GR . . . .
H59B H 0.8841 0.7324 -0.0423 0.068 Uiso 1 1 calc GR . . . .
H59C H 0.9849 0.7053 -0.0164 0.068 Uiso 1 1 calc GR . . . .
C5 C 0.5582(4) 0.4947(4) 0.1528(3) 0.0186(9) Uani 0.5 1 d . U P I 1
H5A H 0.5213 0.5253 0.1911 0.022 Uiso 0.5 1 calc R . P I 1
H5B H 0.6155 0.5497 0.1244 0.022 Uiso 0.5 1 calc R . P I 1
C34A C 0.5981(3) 0.4938(2) 0.37320(19) 0.0236(6) Uani 0.7 1 d . . P J 1
H34A H 0.6482 0.5254 0.4253 0.028 Uiso 0.7 1 calc R . P J 1
H34B H 0.5597 0.4205 0.3795 0.028 Uiso 0.7 1 calc R . P J 1
C30 C 0.2275(2) -0.05927(17) 0.14670(17) 0.0618(7) Uani 1 1 d . . . . .
H30A H 0.2559 -0.0408 0.2070 0.093 Uiso 1 1 calc GR . . . .
H30B H 0.2696 -0.0908 0.1169 0.093 Uiso 1 1 calc GR . . . .
H30C H 0.1495 -0.1069 0.1440 0.093 Uiso 1 1 calc GR . . . .
C48 C 0.5380(2) 0.7964(2) 0.07913(14) 0.0657(7) Uani 1 1 d . . . . .
H48A H 0.5066 0.8456 0.0740 0.099 Uiso 1 1 calc GR . . . .
H48B H 0.5039 0.7417 0.0335 0.099 Uiso 1 1 calc GR . . . .
H48C H 0.6179 0.8296 0.0735 0.099 Uiso 1 1 calc GR . . . .
C47 C 0.3909(2) 0.69402(19) 0.17357(17) 0.0643(7) Uani 1 1 d . . . . .
H47A H 0.3769 0.6700 0.2313 0.096 Uiso 1 1 calc GR . . . .
H47B H 0.3623 0.6362 0.1305 0.096 Uiso 1 1 calc GR . . . .
H47C H 0.3539 0.7381 0.1633 0.096 Uiso 1 1 calc GR . . . .
C35A C 0.5134(2) 0.53724(18) 0.36698(18) 0.0258(5) Uani 0.7 1 d . . P J 1
H35A H 0.4687 0.5208 0.4178 0.031 Uiso 0.7 1 calc R . P J 1
H35B H 0.4631 0.5056 0.3150 0.031 Uiso 0.7 1 calc R . P J 1
C4 C 0.4737(2) 0.4222(2) 0.08446(19) 0.0190(6) Uani 0.5 1 d . . P I 1
H4A H 0.4492 0.4598 0.0441 0.023 Uiso 0.5 1 calc R . P I 1
H4B H 0.5059 0.3828 0.0513 0.023 Uiso 0.5 1 calc R . P I 1
C35 C 0.5634(5) 0.5699(4) 0.4132(4) 0.0207(10) Uani 0.3 1 d . . P J 2
H35C H 0.4993 0.5489 0.4492 0.025 Uiso 0.3 1 calc R . P J 2
H35D H 0.6315 0.5907 0.4513 0.025 Uiso 0.3 1 calc R . P J 2
C34 C 0.5519(5) 0.4843(5) 0.3492(4) 0.0176(13) Uani 0.3 1 d . . P J 2
H34C H 0.4883 0.4699 0.3076 0.021 Uiso 0.3 1 calc R . P J 2
H34D H 0.5365 0.4230 0.3800 0.021 Uiso 0.3 1 calc R . P J 2
C4A C 0.4673(3) 0.4705(3) 0.1311(2) 0.0286(7) Uani 0.5 1 d . . P I 2
H4AA H 0.4510 0.5002 0.0798 0.034 Uiso 0.5 1 calc R . P I 2
H4AB H 0.4606 0.5091 0.1830 0.034 Uiso 0.5 1 calc R . P I 2
C5A C 0.5831(4) 0.4784(4) 0.1304(3) 0.0241(10) Uani 0.5 1 d . . P I 2
H5AA H 0.6349 0.5498 0.1267 0.029 Uiso 0.5 1 calc R . P I 2
H5AB H 0.5890 0.4392 0.0786 0.029 Uiso 0.5 1 calc R . P I 2

loop_
_atom_site_aniso_label
_atom_site_aniso_U_11
_atom_site_aniso_U_22
_atom_site_aniso_U_33
_atom_site_aniso_U_23
_atom_site_aniso_U_13
_atom_site_aniso_U_12
Ge1 0.01737(10) 0.01603(10) 0.03066(11) 0.00660(7) 0.00102(7) 0.00706(7)
Ge2 0.02592(11) 0.01732(10) 0.03525(11) 0.00564(8) 0.01204(8) 0.00762(8)
N1 0.0148(6) 0.0168(6) 0.0235(6) 0.0026(5) -0.0005(5) 0.0083(5)
N4 0.0185(6) 0.0181(6) 0.0240(6) -0.0001(5) 0.0039(5) 0.0089(5)
N3 0.0258(7) 0.0143(6) 0.0307(7) 0.0032(5) 0.0077(5) 0.0102(5)
N2 0.0138(6) 0.0162(6) 0.0272(7) 0.0015(5) -0.0005(5) 0.0055(5)
C31 0.0215(8) 0.0141(7) 0.0277(8) 0.0028(6) 0.0049(6) 0.0078(6)
C7 0.0155(7) 0.0151(7) 0.0252(7) 0.0005(6) -0.0007(6) 0.0082(6)
C19 0.0149(7) 0.0187(7) 0.0236(7) 0.0040(6) -0.0006(6) 0.0057(6)
C32 0.0201(8) 0.0146(7) 0.0219(7) 0.0005(6) 0.0022(6) 0.0070(6)
C12 0.0186(7) 0.0167(7) 0.0236(7) -0.0010(6) 0.0001(6) 0.0092(6)
C1 0.0178(7) 0.0153(7) 0.0221(7) 0.0024(6) 0.0011(6) 0.0087(6)
C2 0.0173(7) 0.0174(7) 0.0236(7) 0.0017(6) 0.0010(6) 0.0085(6)
C37 0.0280(8) 0.0146(7) 0.0278(8) 0.0050(6) 0.0077(6) 0.0109(6)
C24 0.0184(8) 0.0203(7) 0.0210(7) 0.0029(6) 0.0015(6) 0.0076(6)
C8 0.0234(8) 0.0226(8) 0.0221(7) 0.0013(6) 0.0008(6) 0.0126(7)
C42 0.0318(9) 0.0185(8) 0.0285(8) 0.0043(6) 0.0054(7) 0.0119(7)
C49 0.0187(8) 0.0217(8) 0.0262(8) -0.0026(6) 0.0015(6) 0.0105(6)
C6 0.0184(7) 0.0175(7) 0.0205(7) 0.0020(6) 0.0003(6) 0.0049(6)
C20 0.0211(8) 0.0211(8) 0.0289(8) -0.0010(6) 0.0000(6) 0.0074(6)
C50 0.0223(8) 0.0307(9) 0.0238(8) -0.0037(6) -0.0007(6) 0.0136(7)
C13 0.0205(8) 0.0235(8) 0.0233(7) -0.0018(6) 0.0013(6) 0.0107(6)
C11 0.0227(8) 0.0307(9) 0.0228(8) -0.0014(6) -0.0029(6) 0.0158(7)
C3 0.0188(8) 0.0320(9) 0.0270(8) 0.0093(7) 0.0002(6) 0.0123(7)
C25 0.0212(8) 0.0239(8) 0.0310(8) -0.0041(7) 0.0009(6) 0.0085(7)
C23 0.0191(8) 0.0313(9) 0.0267(8) 0.0023(7) 0.0039(6) 0.0114(7)
C9 0.0256(9) 0.0420(10) 0.0265(8) 0.0002(7) 0.0050(7) 0.0216(8)
C54 0.0257(9) 0.0350(9) 0.0233(8) -0.0048(7) -0.0022(6) 0.0164(7)
C21 0.0192(8) 0.0248(8) 0.0319(9) -0.0039(7) -0.0034(7) 0.0023(7)
C16 0.0303(9) 0.0305(9) 0.0212(8) 0.0005(6) 0.0008(6) 0.0188(7)
C55 0.0287(9) 0.0369(10) 0.0228(8) -0.0061(7) -0.0040(7) 0.0156(8)
C33 0.0294(9) 0.0147(7) 0.0219(7) 0.0008(6) 0.0027(6) 0.0102(6)
C10 0.0203(8) 0.0428(10) 0.0305(9) -0.0023(7) -0.0026(7) 0.0201(8)
C58 0.0257(8) 0.0328(9) 0.0227(8) -0.0008(7) 0.0002(6) 0.0158(7)
C22 0.0139(8) 0.0352(9) 0.0292(8) 0.0030(7) 0.0005(6) 0.0041(7)
C36 0.0273(9) 0.0227(8) 0.0355(9) 0.0072(7) 0.0119(7) 0.0144(7)
C43 0.0335(9) 0.0245(8) 0.0297(9) 0.0027(7) 0.0021(7) 0.0126(7)
C38 0.0328(9) 0.0225(8) 0.0297(8) 0.0049(7) 0.0023(7) 0.0130(7)
C51 0.0373(10) 0.0616(13) 0.0248(9) -0.0089(8) -0.0006(7) 0.0336(10)
C56 0.0331(10) 0.0392(10) 0.0256(8) -0.0002(7) -0.0001(7) 0.0111(8)
C28 0.0266(9) 0.0345(10) 0.0514(11) -0.0179(8) -0.0061(8) 0.0140(8)
C26 0.0367(10) 0.0272(9) 0.0477(11) -0.0026(8) 0.0049(8) 0.0159(8)
C15 0.0290(9) 0.0382(10) 0.0348(9) -0.0132(8) 0.0057(7) 0.0114(8)
C41 0.0517(12) 0.0224(9) 0.0384(10) -0.0022(7) 0.0020(8) 0.0225(8)
C53 0.0420(11) 0.0664(13) 0.0277(9) -0.0072(9) -0.0092(8) 0.0387(11)
C14 0.0355(10) 0.0349(10) 0.0286(9) 0.0071(7) 0.0061(7) 0.0165(8)
C39 0.0422(11) 0.0381(10) 0.0430(10) 0.0075(8) -0.0034(8) 0.0262(9)
C18 0.0433(11) 0.0512(12) 0.0242(9) 0.0080(8) 0.0063(8) 0.0212(10)
C40 0.0584(13) 0.0342(10) 0.0498(11) 0.0026(9) 0.0021(10) 0.0362(10)
C46 0.0449(11) 0.0334(10) 0.0382(10) -0.0033(8) -0.0080(8) 0.0168(9)
C17 0.0518(12) 0.0353(10) 0.0274(9) -0.0030(8) -0.0018(8) 0.0158(9)
C52 0.0464(12) 0.0825(16) 0.0356(10) -0.0082(10) -0.0025(9) 0.0518(12)
C57 0.0586(13) 0.0350(10) 0.0319(10) -0.0040(8) -0.0028(9) 0.0133(10)
C44 0.0359(11) 0.0473(12) 0.0407(11) 0.0102(9) 0.0017(8) 0.0068(9)
C60 0.0539(12) 0.0504(12) 0.0301(9) -0.0123(8) -0.0161(9) 0.0348(10)
C27 0.0578(13) 0.0428(11) 0.0283(9) -0.0061(8) -0.0021(9) 0.0219(10)
C29 0.0405(12) 0.0588(14) 0.0489(12) -0.0222(10) 0.0021(9) 0.0200(10)
C45 0.0474(12) 0.0540(13) 0.0304(10) 0.0065(9) 0.0046(8) 0.0225(10)
C59 0.0389(11) 0.0564(13) 0.0398(11) 0.0157(9) 0.0122(9) 0.0173(10)
C5 0.020(2) 0.0183(19) 0.020(2) 0.0053(16) 0.0023(16) 0.0099(15)
C34A 0.0325(19) 0.0163(13) 0.0241(15) 0.0038(11) 0.0039(12) 0.0121(14)
C30 0.0669(16) 0.0418(12) 0.0833(17) -0.0230(12) -0.0252(13) 0.0354(12)
C48 0.0836(19) 0.0694(17) 0.0357(12) -0.0020(11) -0.0003(11) 0.0251(14)
C47 0.0508(14) 0.0535(14) 0.0659(15) -0.0081(12) -0.0118(12) 0.0028(12)
C35A 0.0282(13) 0.0211(12) 0.0291(13) 0.0075(10) 0.0113(12) 0.0100(11)
C4 0.0198(16) 0.0196(15) 0.0175(14) 0.0029(13) 0.0006(12) 0.0082(13)
C35 0.026(3) 0.021(3) 0.017(3) 0.001(2) 0.005(2) 0.012(2)
C34 0.015(3) 0.019(3) 0.020(3) 0.005(2) 0.005(2) 0.007(3)
C4A 0.030(2) 0.0254(18) 0.0305(19) 0.0126(15) 0.0010(15) 0.0104(15)
C5A 0.021(2) 0.022(2) 0.026(3) 0.0058(18) 0.0019(17) 0.0054(17)

loop_
_atom_type_symbol
_atom_type_description
_atom_type_scat_dispersion_real
_atom_type_scat_dispersion_imag
_atom_type_scat_source
C C 0.0148 0.0070 'International Tables Vol C Tables 4.2.6.8 and 6.1.1.4'
H H 0.0000 0.0000 'International Tables Vol C Tables 4.2.6.8 and 6.1.1.4'
Ge Ge -1.5487 0.7176 'International Tables Vol C Tables 4.2.6.8 and 6.1.1.4'
N N 0.0253 0.0136 'International Tables Vol C Tables 4.2.6.8 and 6.1.1.4'

loop_
_geom_angle_atom_site_label_1
_geom_angle_atom_site_label_2
_geom_angle_atom_site_label_3
_geom_angle
_geom_angle_site_symmetry_1
_geom_angle_site_symmetry_3
_geom_angle_publ_flag
N2 Ge1 N1 83.88(5) . . ?
N3 Ge2 N4 83.62(5) . . ?
C7 N1 Ge1 121.67(9) . . ?
C1 N1 Ge1 114.19(9) . . ?
C1 N1 C7 122.92(12) . . ?
C32 N4 Ge2 114.26(9) . . ?
C32 N4 C49 122.97(12) . . ?
C49 N4 Ge2 121.37(10) . . ?
C31 N3 Ge2 114.26(10) . . ?
C31 N3 C37 120.49(13) . . ?
C37 N3 Ge2 125.05(10) . . ?
C19 N2 Ge1 124.73(10) . . ?
C2 N2 Ge1 114.24(9) . . ?
C2 N2 C19 120.79(12) . . ?
N3 C31 C36 120.26(13) . . ?
C32 C31 N3 114.59(13) . . ?
C32 C31 C36 125.01(14) . . ?
C12 C7 N1 119.96(13) . . ?
C12 C7 C8 120.56(13) . . ?
C8 C7 N1 119.27(13) . . ?
C24 C19 N2 119.23(13) . . ?
C24 C19 C20 121.40(14) . . ?
C20 C19 N2 119.34(13) . . ?
N4 C32 C33 123.77(13) . . ?
C31 C32 N4 113.24(13) . . ?
C31 C32 C33 122.83(14) . . ?
C7 C12 C13 124.67(13) . . ?
C11 C12 C7 118.17(13) . . ?
C11 C12 C13 117.14(13) . . ?
N1 C1 C6 123.89(12) . . ?
C2 C1 N1 112.93(13) . . ?
C2 C1 C6 122.97(13) . . ?
N2 C2 C3 120.58(13) . . ?
C1 C2 N2 114.70(13) . . ?
C1 C2 C3 124.59(14) . . ?
C42 C37 N3 119.24(14) . . ?
C42 C37 C38 121.53(14) . . ?
C38 C37 N3 119.22(14) . . ?
C19 C24 C25 122.47(13) . . ?
C23 C24 C19 118.11(14) . . ?
C23 C24 C25 119.37(14) . . ?
C7 C8 C16 122.11(13) . . ?
C9 C8 C7 118.16(14) . . ?
C9 C8 C16 119.43(14) . . ?
C37 C42 C43 123.01(14) . . ?
C41 C42 C37 117.85(15) . . ?
C41 C42 C43 119.13(15) . . ?
C50 C49 N4 120.09(13) . . ?
C50 C49 C54 120.52(14) . . ?
C54 C49 N4 119.16(13) . . ?
C1 C6 C33 112.72(12) . . ?
C1 C6 C5 107.2(2) . . ?
C33 C6 C5 105.8(2) . . ?
C5A C6 C1 110.3(2) . . ?
C5A C6 C33 121.2(2) . . ?
C19 C20 C28 122.56(14) . . ?
C21 C20 C19 117.92(14) . . ?
C21 C20 C28 119.52(14) . . ?
C49 C50 C58 123.68(14) . . ?
C51 C50 C49 118.24(14) . . ?
C51 C50 C58 118.05(14) . . ?
C12 C13 C15 111.51(13) . . ?
C12 C13 C14 111.49(13) . . ?
C14 C13 C15 109.32(14) . . ?
C10 C11 C12 121.68(14) . . ?
C2 C3 C4A 108.82(16) . . ?
C4 C3 C2 109.27(16) . . ?
C24 C25 C26 112.52(14) . . ?
C24 C25 C27 110.26(14) . . ?
C27 C25 C26 110.13(14) . . ?
C22 C23 C24 121.30(15) . . ?
C10 C9 C8 121.61(15) . . ?
C49 C54 C55 122.02(14) . . ?
C53 C54 C49 118.50(15) . . ?
C53 C54 C55 119.21(14) . . ?
C22 C21 C20 121.30(15) . . ?
C8 C16 C17 109.78(13) . . ?
C18 C16 C8 113.41(14) . . ?
C18 C16 C17 109.83(14) . . ?
C54 C55 C57 109.23(15) . . ?
C56 C55 C54 112.92(14) . . ?
C56 C55 C57 110.65(14) . . ?
C32 C33 C6 112.19(12) . . ?
C32 C33 C34 107.3(2) . . ?
C6 C33 C34 101.4(3) . . ?
C34A C33 C32 108.70(15) . . ?
C34A C33 C6 120.04(17) . . ?
C11 C10 C9 119.62(14) . . ?
C50 C58 C60 111.32(14) . . ?
C50 C58 C59 111.48(14) . . ?
C59 C58 C60 110.76(15) . . ?
C21 C22 C23 119.96(15) . . ?
C31 C36 C35A 109.74(14) . . ?
C35 C36 C31 110.5(2) . . ?
C42 C43 C44 110.84(14) . . ?
C42 C43 C45 111.58(15) . . ?
C44 C43 C45 110.17(15) . . ?
C37 C38 C46 122.80(15) . . ?
C39 C38 C37 118.03(15) . . ?
C39 C38 C46 119.16(16) . . ?
C52 C51 C50 121.60(16) . . ?
C20 C28 C29 111.99(15) . . ?
C20 C28 C30 110.94(17) . . ?
C30 C28 C29 110.01(17) . . ?
C40 C41 C42 121.29(16) . . ?
C52 C53 C54 121.47(16) . . ?
C40 C39 C38 121.00(17) . . ?
C41 C40 C39 120.23(16) . . ?
C38 C46 C48 110.40(17) . . ?
C38 C46 C47 112.06(17) . . ?
C48 C46 C47 109.85(19) . . ?
C53 C52 C51 119.55(16) . . ?
C4 C5 C6 112.3(3) . . ?
C33 C34A C35A 112.5(2) . . ?
C34A C35A C36 111.9(2) . . ?
C3 C4 C5 106.5(3) . . ?
C36 C35 C34 106.4(4) . . ?
C35 C34 C33 112.3(5) . . ?
C5A C4A C3 110.7(3) . . ?
C4A C5A C6 112.5(3) . . ?

loop_
_geom_bond_atom_site_label_1
_geom_bond_atom_site_label_2
_geom_bond_distance
_geom_bond_site_symmetry_2
_geom_bond_publ_flag
Ge1 N1 1.8740(12) . ?
Ge1 N2 1.8563(12) . ?
Ge2 N4 1.8765(12) . ?
Ge2 N3 1.8608(13) . ?
N1 C7 1.4377(18) . ?
N1 C1 1.4053(18) . ?
N4 C32 1.3991(19) . ?
N4 C49 1.4388(19) . ?
N3 C31 1.3944(19) . ?
N3 C37 1.4434(19) . ?
N2 C19 1.4429(18) . ?
N2 C2 1.3959(19) . ?
C31 C32 1.359(2) . ?
C31 C36 1.502(2) . ?
C7 C12 1.411(2) . ?
C7 C8 1.420(2) . ?
C19 C24 1.406(2) . ?
C19 C20 1.408(2) . ?
C32 C33 1.514(2) . ?
C12 C13 1.530(2) . ?
C12 C11 1.395(2) . ?
C1 C2 1.362(2) . ?
C1 C6 1.518(2) . ?
C2 C3 1.500(2) . ?
C37 C42 1.405(2) . ?
C37 C38 1.405(2) . ?
C24 C25 1.525(2) . ?
C24 C23 1.392(2) . ?
C8 C9 1.388(2) . ?
C8 C16 1.528(2) . ?
C42 C43 1.518(2) . ?
C42 C41 1.394(2) . ?
C49 C50 1.408(2) . ?
C49 C54 1.416(2) . ?
C6 C33 1.581(2) . ?
C6 C5 1.607(5) . ?
C6 C5A 1.512(5) . ?
C20 C21 1.399(2) . ?
C20 C28 1.523(2) . ?
C50 C58 1.525(2) . ?
C50 C51 1.397(2) . ?
C13 C15 1.538(2) . ?
C13 C14 1.531(2) . ?
C11 C10 1.377(2) . ?
C3 C4 1.480(3) . ?
C3 C4A 1.608(4) . ?
C25 C26 1.536(2) . ?
C25 C27 1.533(2) . ?
C23 C22 1.385(2) . ?
C9 C10 1.384(2) . ?
C54 C55 1.525(2) . ?
C54 C53 1.390(2) . ?
C21 C22 1.376(2) . ?
C16 C18 1.528(2) . ?
C16 C17 1.534(2) . ?
C55 C56 1.522(2) . ?
C55 C57 1.534(3) . ?
C33 C34A 1.511(3) . ?
C33 C34 1.676(6) . ?
C58 C60 1.533(2) . ?
C58 C59 1.529(2) . ?
C36 C35A 1.556(3) . ?
C36 C35 1.477(5) . ?
C43 C44 1.525(2) . ?
C43 C45 1.533(2) . ?
C38 C39 1.394(2) . ?
C38 C46 1.522(2) . ?
C51 C52 1.382(3) . ?
C28 C29 1.534(3) . ?
C28 C30 1.526(3) . ?
C41 C40 1.376(3) . ?
C53 C52 1.381(3) . ?
C39 C40 1.381(3) . ?
C46 C48 1.525(3) . ?
C46 C47 1.538(3) . ?
C5 C4 1.522(6) . ?
C34A C35A 1.515(4) . ?
C35 C34 1.509(8) . ?
C4A C5A 1.504(6) . ?
